data_4029432
loop_
_publ_author_name
'Selfridge, Brandon R.'
'Deschamps, Jeffrey R.'
'Jacobson, Arthur E.'
'Rice, Kenner C.'

_publ_section_title
;
 Synthesis of Enantiopure 10-Nornaltrexones in the Search for Toll-like
 Receptor 4 Antagonists and Opioid Ligands.
;
_journal_issue 11
_journal_name_full 'The Journal of organic chemistry'
_journal_page_first 5007
_journal_page_last 5018
_journal_paper_doi 10.1021/jo500568s
_journal_volume 79
_journal_year 2014
_chemical_absolute_configuration rm
_chemical_formula_moiety 'C17 H22 N O3, C8 H7 O3'
_chemical_formula_sum 'C25 H29 N O6'
_chemical_formula_weight 439.49
_chemical_name_systematic
; 
 ? 
;
_space_group_IT_number 19
_symmetry_cell_setting orthorhombic
_symmetry_space_group_name_Hall 'P 2ac 2ab'
_symmetry_space_group_name_H-M 'P 21 21 21'
_atom_sites_solution_hydrogens geom
_atom_sites_solution_primary direct
_atom_sites_solution_secondary difmap
_audit_creation_method SHELXL-97
_cell_angle_alpha 90.00
_cell_angle_beta 90.00
_cell_angle_gamma 90.00
_cell_formula_units_Z 4
_cell_length_a 6.4802(3)
_cell_length_b 13.1979(5)
_cell_length_c 25.4488(9)
_cell_measurement_reflns_used 9993
_cell_measurement_temperature 150(2)
_cell_measurement_theta_max 29.12
_cell_measurement_theta_min 2.22
_cell_volume 2176.51(15)
_computing_cell_refinement 'Bruker SMART v5.631 (Bruker, 2001)'
_computing_data_collection 'Bruker SMART v5.631 (Bruker, 2001)'
_computing_data_reduction
;
Bruker SAINT v6.45A (Bruker, 2002), Bruker XPREP v6.14 (Bruker, 2001)
;
_computing_molecular_graphics 'Bruker SHELXTL v6.14 (Bruker, 2000b)'
_computing_publication_material 'Bruker SHELXTL v6.14 (Bruker, 2000b)'
_computing_structure_refinement 'Bruker SHELXTL v6.14 (Bruker, 2000b)'
_computing_structure_solution 'Bruker SHELXTL v6.14 (Bruker, 2000b)'
_diffrn_ambient_temperature 150(2)
_diffrn_measured_fraction_theta_full 1.000
_diffrn_measured_fraction_theta_max 0.990
_diffrn_measurement_device_type 'Bruker SMART APEX II CCD'
_diffrn_measurement_method '\w scans'
_diffrn_radiation_monochromator graphite
_diffrn_radiation_source 'fine-focus sealed tube'
_diffrn_radiation_type MoK\a
_diffrn_radiation_wavelength 0.71073
_diffrn_reflns_av_R_equivalents 0.0411
_diffrn_reflns_av_sigmaI/netI 0.0264
_diffrn_reflns_limit_h_max 8
_diffrn_reflns_limit_h_min -7
_diffrn_reflns_limit_k_max 18
_diffrn_reflns_limit_k_min -18
_diffrn_reflns_limit_l_max 34
_diffrn_reflns_limit_l_min -34
_diffrn_reflns_number 25206
_diffrn_reflns_theta_full 25.00
_diffrn_reflns_theta_max 29.21
_diffrn_reflns_theta_min 1.60
_exptl_absorpt_coefficient_mu 0.096
_exptl_absorpt_correction_T_max 0.9832
_exptl_absorpt_correction_T_min 0.9571
_exptl_absorpt_correction_type multi-scan
_exptl_absorpt_process_details 'SADABS v2.10 (Bruker, 2000c)'
_exptl_crystal_colour colourless
_exptl_crystal_density_diffrn 1.341
_exptl_crystal_density_method 'not measured'
_exptl_crystal_description rod
_exptl_crystal_F_000 936
_exptl_crystal_size_max 0.463
_exptl_crystal_size_mid 0.357
_exptl_crystal_size_min 0.178
_refine_diff_density_max 0.280
_refine_diff_density_min -0.203
_refine_diff_density_rms 0.041
_refine_ls_abs_structure_details 'Flack H D (1983), Acta Cryst. A39, 876-881'
_refine_ls_abs_structure_Flack 0.2(6)
_refine_ls_extinction_method none
_refine_ls_goodness_of_fit_ref 1.024
_refine_ls_hydrogen_treatment constr
_refine_ls_matrix_type full
_refine_ls_number_parameters 292
_refine_ls_number_reflns 5793
_refine_ls_number_restraints 0
_refine_ls_restrained_S_all 1.024
_refine_ls_R_factor_all 0.0355
_refine_ls_R_factor_gt 0.0332
_refine_ls_shift/su_max 0.001
_refine_ls_shift/su_mean 0.000
_refine_ls_structure_factor_coef Fsqd
_refine_ls_weighting_details 'calc w=1/[\s^2^(Fo^2^)+(0.0614P)^2^+0.0746P] where P=(Fo^2^+2Fc^2^)/3'
_refine_ls_weighting_scheme calc
_refine_ls_wR_factor_gt 0.0877
_refine_ls_wR_factor_ref 0.0891
_reflns_number_gt 5413
_reflns_number_total 5793
_reflns_threshold_expression I>2\s(I)
_cod_data_source_file jo500568s_si_001.cif
_cod_data_source_block knih88
_cod_depositor_comments 'Adding full bibliography for 4029432--4029433.cif.'
_cod_database_code 4029432

loop_
_symmetry_equiv_pos_as_xyz
'x, y, z'
'x+1/2, -y+1/2, -z'
'-x, y+1/2, -z+1/2'
'-x+1/2, -y, z+1/2'

loop_
_atom_site_label
_atom_site_type_symbol
_atom_site_fract_x
_atom_site_fract_y
_atom_site_fract_z
_atom_site_U_iso_or_equiv
_atom_site_adp_type
_atom_site_occupancy
_atom_site_symmetry_multiplicity
_atom_site_calc_flag
_atom_site_refinement_flags
C1 C 0.34882(18) 0.70658(8) 0.68665(4) 0.0213(2) Uani 1 1 d .
H1A H 0.4115 0.7070 0.6512 0.026 Uiso 1 1 calc R
H1B H 0.4580 0.6890 0.7123 0.026 Uiso 1 1 calc R
C2 C 0.1798(2) 0.62745(8) 0.68871(4) 0.0246(2) Uani 1 1 d .
H2A H 0.2384 0.5600 0.6805 0.029 Uiso 1 1 calc R
H2B H 0.1211 0.6247 0.7246 0.029 Uiso 1 1 calc R
N3 N 0.01230(16) 0.65220(6) 0.65009(4) 0.02051(19) Uani 1 1 d .
H3A H 0.0714 0.6531 0.6168 0.025 Uiso 1 1 calc R
C3A C -0.1528(2) 0.57389(9) 0.64988(5) 0.0312(3) Uani 1 1 d .
H3AA H -0.2527 0.5893 0.6221 0.047 Uiso 1 1 calc R
H3AB H -0.2229 0.5736 0.6840 0.047 Uiso 1 1 calc R
H3AC H -0.0914 0.5072 0.6434 0.047 Uiso 1 1 calc R
C4 C -0.07722(17) 0.75495(8) 0.66007(4) 0.0186(2) Uani 1 1 d .
H4A H -0.1486 0.7550 0.6945 0.022 Uiso 1 1 calc R
H4B H -0.1804 0.7707 0.6326 0.022 Uiso 1 1 calc R
C4A C 0.09010(17) 0.83612(7) 0.66002(4) 0.01665(19) Uani 1 1 d .
H4AA H 0.1544 0.8346 0.6243 0.020 Uiso 1 1 calc R
C5 C 0.00065(19) 0.94198(8) 0.66704(4) 0.0214(2) Uani 1 1 d .
H5A H -0.0562 0.9495 0.7029 0.026 Uiso 1 1 calc R
H5B H -0.1124 0.9531 0.6415 0.026 Uiso 1 1 calc R
C6 C 0.1733(2) 1.02004(8) 0.65806(5) 0.0269(3) Uani 1 1 d .
H6A H 0.2250 1.0146 0.6216 0.032 Uiso 1 1 calc R
H6B H 0.1183 1.0893 0.6632 0.032 Uiso 1 1 calc R
C7A C 0.43632(17) 0.89354(9) 0.69638(4) 0.0208(2) Uani 1 1 d .
H7AA H 0.5248 0.8821 0.6647 0.025 Uiso 1 1 calc R
C7 C 0.3468(2) 1.00143(8) 0.69590(4) 0.0248(2) Uani 1 1 d .
O7 O 0.4083(2) 1.06528(7) 0.72618(4) 0.0436(3) Uani 1 1 d .
C8 C 0.40877(17) 0.85174(8) 0.78057(4) 0.0191(2) Uani 1 1 d .
O8 O 0.55510(12) 0.88014(7) 0.74392(3) 0.02446(18) Uani 1 1 d .
C9 C 0.44284(17) 0.85533(8) 0.83470(4) 0.0195(2) Uani 1 1 d .
O9 O 0.62882(13) 0.89224(7) 0.85111(3) 0.02541(18) Uani 1 1 d .
C9A C 0.6533(2) 0.90423(10) 0.90660(4) 0.0282(3) Uani 1 1 d .
H9AA H 0.7847 0.9383 0.9139 0.042 Uiso 1 1 calc R
H9AB H 0.6526 0.8375 0.9235 0.042 Uiso 1 1 calc R
H9AC H 0.5395 0.9451 0.9205 0.042 Uiso 1 1 calc R
C10 C 0.28342(19) 0.82202(8) 0.86686(4) 0.0212(2) Uani 1 1 d .
H10A H 0.3021 0.8209 0.9039 0.025 Uiso 1 1 calc R
C11 C 0.09623(18) 0.79014(8) 0.84539(4) 0.0218(2) Uani 1 1 d .
H11A H -0.0119 0.7695 0.8682 0.026 Uiso 1 1 calc R
C12 C 0.06424(18) 0.78786(8) 0.79112(4) 0.0197(2) Uani 1 1 d .
H12A H -0.0638 0.7662 0.7769 0.024 Uiso 1 1 calc R
C12A C 0.22505(17) 0.81826(8) 0.75855(4) 0.01711(19) Uani 1 1 d .
C12B C 0.26340(17) 0.81303(8) 0.69929(4) 0.01696(19) Uani 1 1 d .
O1' O 0.87619(13) 1.13256(7) 0.94846(3) 0.02532(18) Uani 1 1 d .
O2' O 0.57378(16) 1.21105(7) 0.93983(3) 0.0343(2) Uani 1 1 d .
C2' C 0.70650(18) 1.16412(7) 0.96576(4) 0.0200(2) Uani 1 1 d .
C3' C 0.65194(18) 1.14030(8) 1.02383(4) 0.0196(2) Uani 1 1 d .
H3'A H 0.5696 1.1978 1.0385 0.024 Uiso 1 1 calc R
O3' O 0.82650(13) 1.12430(7) 1.05616(3) 0.02558(18) Uani 1 1 d .
H3'B H 0.9114 1.1716 1.0517 0.038 Uiso 1 1 calc R
C4' C 0.51969(17) 1.04580(8) 1.02390(4) 0.0184(2) Uani 1 1 d .
C5' C 0.31426(18) 1.05138(9) 1.00776(4) 0.0231(2) Uani 1 1 d .
H5'A H 0.2569 1.1151 0.9984 0.028 Uiso 1 1 calc R
C6' C 0.1924(2) 0.96485(10) 1.00523(5) 0.0295(3) Uani 1 1 d .
H6'A H 0.0533 0.9693 0.9937 0.035 Uiso 1 1 calc R
C7' C 0.2749(2) 0.87182(10) 1.01965(5) 0.0315(3) Uani 1 1 d .
H7'A H 0.1921 0.8125 1.0182 0.038 Uiso 1 1 calc R
C8' C 0.4782(2) 0.86575(9) 1.03615(4) 0.0282(3) Uani 1 1 d .
H8'A H 0.5343 0.8020 1.0460 0.034 Uiso 1 1 calc R
C9' C 0.60098(19) 0.95205(8) 1.03841(4) 0.0223(2) Uani 1 1 d .
H9'A H 0.7402 0.9471 1.0498 0.027 Uiso 1 1 calc R

loop_
_atom_site_aniso_label
_atom_site_aniso_U_11
_atom_site_aniso_U_22
_atom_site_aniso_U_33
_atom_site_aniso_U_23
_atom_site_aniso_U_13
_atom_site_aniso_U_12
C1 0.0227(5) 0.0245(5) 0.0166(4) -0.0012(4) 0.0001(4) 0.0075(4)
C2 0.0358(6) 0.0189(5) 0.0189(5) 0.0011(4) 0.0011(4) 0.0061(5)
N3 0.0266(5) 0.0177(4) 0.0172(4) -0.0025(3) 0.0046(4) -0.0019(4)
C3A 0.0351(7) 0.0241(5) 0.0345(6) -0.0061(5) 0.0110(5) -0.0107(5)
C4 0.0208(5) 0.0188(4) 0.0163(4) -0.0014(4) 0.0000(4) 0.0003(4)
C4A 0.0197(5) 0.0175(4) 0.0127(4) 0.0005(3) -0.0001(4) 0.0005(4)
C5 0.0263(5) 0.0194(5) 0.0183(5) 0.0005(4) -0.0019(4) 0.0032(4)
C6 0.0396(7) 0.0182(5) 0.0228(5) 0.0030(4) -0.0053(5) -0.0033(5)
C7A 0.0206(5) 0.0305(5) 0.0115(4) 0.0020(4) -0.0014(4) -0.0040(4)
C7 0.0332(6) 0.0254(5) 0.0159(4) 0.0032(4) -0.0002(4) -0.0096(5)
O7 0.0671(7) 0.0304(5) 0.0334(5) -0.0040(4) -0.0175(5) -0.0123(5)
C8 0.0203(5) 0.0222(5) 0.0148(4) 0.0016(4) 0.0009(4) -0.0005(4)
O8 0.0204(4) 0.0404(5) 0.0125(3) 0.0032(3) -0.0012(3) -0.0048(4)
C9 0.0230(5) 0.0200(4) 0.0154(4) -0.0004(4) -0.0012(4) 0.0011(4)
O9 0.0256(4) 0.0371(4) 0.0134(3) 0.0010(3) -0.0032(3) -0.0058(4)
C9A 0.0317(6) 0.0375(6) 0.0155(5) -0.0024(4) -0.0045(5) -0.0034(5)
C10 0.0293(6) 0.0217(5) 0.0127(4) 0.0008(4) 0.0008(4) 0.0004(4)
C11 0.0250(5) 0.0246(5) 0.0158(4) 0.0018(4) 0.0048(4) -0.0022(4)
C12 0.0216(5) 0.0210(4) 0.0164(4) -0.0001(4) 0.0005(4) -0.0009(4)
C12A 0.0211(5) 0.0178(4) 0.0124(4) 0.0007(3) -0.0007(4) 0.0016(4)
C12B 0.0189(5) 0.0199(4) 0.0120(4) -0.0001(3) 0.0006(4) 0.0003(4)
O1' 0.0251(4) 0.0325(4) 0.0184(3) 0.0031(3) 0.0056(3) 0.0005(4)
O2' 0.0420(5) 0.0401(5) 0.0207(4) 0.0070(4) 0.0059(4) 0.0177(4)
C2' 0.0265(6) 0.0170(4) 0.0164(4) -0.0006(4) 0.0027(4) -0.0025(4)
C3' 0.0235(5) 0.0210(5) 0.0143(4) -0.0006(4) 0.0028(4) -0.0015(4)
O3' 0.0259(4) 0.0327(4) 0.0182(4) 0.0024(3) -0.0014(3) -0.0074(4)
C4' 0.0227(5) 0.0197(4) 0.0128(4) -0.0009(4) 0.0042(4) 0.0001(4)
C5' 0.0242(6) 0.0256(5) 0.0195(5) 0.0004(4) 0.0018(4) 0.0012(4)
C6' 0.0270(6) 0.0378(7) 0.0238(5) -0.0019(5) 0.0014(5) -0.0073(5)
C7' 0.0471(8) 0.0269(5) 0.0207(5) -0.0029(4) 0.0069(5) -0.0134(6)
C8' 0.0474(7) 0.0194(5) 0.0177(5) 0.0009(4) 0.0068(5) 0.0022(5)
C9' 0.0283(6) 0.0240(5) 0.0147(4) 0.0013(4) 0.0034(4) 0.0032(5)

loop_
_atom_type_symbol
_atom_type_description
_atom_type_scat_dispersion_real
_atom_type_scat_dispersion_imag
_atom_type_scat_source
C C 0.0033 0.0016 'International Tables Vol C Tables 4.2.6.8 and 6.1.1.4'
H H 0.0000 0.0000 'International Tables Vol C Tables 4.2.6.8 and 6.1.1.4'
N N 0.0061 0.0033 'International Tables Vol C Tables 4.2.6.8 and 6.1.1.4'
O O 0.0106 0.0060 'International Tables Vol C Tables 4.2.6.8 and 6.1.1.4'

loop_
_geom_angle_atom_site_label_1
_geom_angle_atom_site_label_2
_geom_angle_atom_site_label_3
_geom_angle
C2 C1 C12B 111.16(9)
C2 C1 H1A 109.4
C12B C1 H1A 109.4
C2 C1 H1B 109.4
C12B C1 H1B 109.4
H1A C1 H1B 108.0
N3 C2 C1 110.51(8)
N3 C2 H2A 109.5
C1 C2 H2A 109.5
N3 C2 H2B 109.5
C1 C2 H2B 109.5
H2A C2 H2B 108.1
C3A N3 C4 110.57(9)
C3A N3 C2 111.79(9)
C4 N3 C2 111.50(8)
C3A N3 H3A 107.6
C4 N3 H3A 107.6
C2 N3 H3A 107.6
N3 C3A H3AA 109.5
N3 C3A H3AB 109.5
H3AA C3A H3AB 109.5
N3 C3A H3AC 109.5
H3AA C3A H3AC 109.5
H3AB C3A H3AC 109.5
N3 C4 C4A 111.16(9)
N3 C4 H4A 109.4
C4A C4 H4A 109.4
N3 C4 H4B 109.4
C4A C4 H4B 109.4
H4A C4 H4B 108.0
C5 C4A C4 111.95(9)
C5 C4A C12B 112.61(8)
C4 C4A C12B 112.38(8)
C5 C4A H4AA 106.5
C4 C4A H4AA 106.5
C12B C4A H4AA 106.5
C4A C5 C6 108.67(9)
C4A C5 H5A 110.0
C6 C5 H5A 110.0
C4A C5 H5B 110.0
C6 C5 H5B 110.0
H5A C5 H5B 108.3
C7 C6 C5 109.87(9)
C7 C6 H6A 109.7
C5 C6 H6A 109.7
C7 C6 H6B 109.7
C5 C6 H6B 109.7
H6A C6 H6B 108.2
O8 C7A C7 108.72(9)
O8 C7A C12B 105.18(8)
C7 C7A C12B 111.31(9)
O8 C7A H7AA 110.5
C7 C7A H7AA 110.5
C12B C7A H7AA 110.5
O7 C7 C6 122.79(12)
O7 C7 C7A 121.06(11)
C6 C7 C7A 116.07(9)
O8 C8 C12A 113.72(9)
O8 C8 C9 123.25(10)
C12A C8 C9 123.02(10)
C8 O8 C7A 103.47(8)
O9 C9 C10 126.10(9)
O9 C9 C8 116.97(10)
C10 C9 C8 116.93(10)
C9 O9 C9A 116.07(9)
O9 C9A H9AA 109.5
O9 C9A H9AB 109.5
H9AA C9A H9AB 109.5
O9 C9A H9AC 109.5
H9AA C9A H9AC 109.5
H9AB C9A H9AC 109.5
C9 C10 C11 120.74(9)
C9 C10 H10A 119.6
C11 C10 H10A 119.6
C10 C11 C12 121.51(10)
C10 C11 H11A 119.2
C12 C11 H11A 119.2
C12A C12 C11 118.16(10)
C12A C12 H12A 120.9
C11 C12 H12A 120.9
C8 C12A C12 119.59(9)
C8 C12A C12B 105.85(9)
C12 C12A C12B 134.12(10)
C12A C12B C4A 120.95(9)
C12A C12B C1 107.75(8)
C4A C12B C1 107.90(8)
C12A C12B C7A 97.71(8)
C4A C12B C7A 111.28(8)
C1 C12B C7A 110.83(9)
O2' C2' O1' 125.65(10)
O2' C2' C3' 116.54(10)
O1' C2' C3' 117.79(10)
O3' C3' C4' 109.22(9)
O3' C3' C2' 113.70(9)
C4' C3' C2' 107.29(8)
O3' C3' H3'A 108.8
C4' C3' H3'A 108.8
C2' C3' H3'A 108.8
C3' O3' H3'B 109.5
C9' C4' C5' 119.03(11)
C9' C4' C3' 121.17(10)
C5' C4' C3' 119.77(10)
C6' C5' C4' 120.82(11)
C6' C5' H5'A 119.6
C4' C5' H5'A 119.6
C7' C6' C5' 119.73(12)
C7' C6' H6'A 120.1
C5' C6' H6'A 120.1
C8' C7' C6' 119.82(12)
C8' C7' H7'A 120.1
C6' C7' H7'A 120.1
C7' C8' C9' 120.63(11)
C7' C8' H8'A 119.7
C9' C8' H8'A 119.7
C8' C9' C4' 119.97(11)
C8' C9' H9'A 120.0
C4' C9' H9'A 120.0

loop_
_geom_bond_atom_site_label_1
_geom_bond_atom_site_label_2
_geom_bond_distance
C1 C2 1.5144(17)
C1 C12B 1.5440(14)
C1 H1A 0.9900
C1 H1B 0.9900
C2 N3 1.5002(15)
C2 H2A 0.9900
C2 H2B 0.9900
N3 C3A 1.4874(15)
N3 C4 1.4967(13)
N3 H3A 0.9300
C3A H3AA 0.9800
C3A H3AB 0.9800
C3A H3AC 0.9800
C4 C4A 1.5242(14)
C4 H4A 0.9900
C4 H4B 0.9900
C4A C5 1.5231(14)
C4A C12B 1.5338(15)
C4A H4AA 1.0000
C5 C6 1.5381(17)
C5 H5A 0.9900
C5 H5B 0.9900
C6 C7 1.5005(17)
C6 H6A 0.9900
C6 H6B 0.9900
C7A O8 1.4449(12)
C7A C7 1.5376(16)
C7A C12B 1.5460(15)
C7A H7AA 1.0000
C7 O7 1.2095(14)
C8 O8 1.3820(13)
C8 C12A 1.3881(15)
C8 C9 1.3959(14)
C9 O9 1.3653(14)
C9 C10 1.3893(15)
O9 C9A 1.4299(13)
C9A H9AA 0.9800
C9A H9AB 0.9800
C9A H9AC 0.9800
C10 C11 1.3953(16)
C10 H10A 0.9500
C11 C12 1.3968(14)
C11 H11A 0.9500
C12 C12A 1.3907(15)
C12 H12A 0.9500
C12A C12B 1.5299(13)
O1' C2' 1.2555(14)
O2' C2' 1.2484(14)
C2' C3' 1.5517(14)
C3' O3' 1.4146(13)
C3' C4' 1.5132(15)
C3' H3'A 1.0000
O3' H3'B 0.8400
C4' C9' 1.3945(15)
C4' C5' 1.3951(17)
C5' C6' 1.3899(17)
C5' H5'A 0.9500
C6' C7' 1.3884(19)
C6' H6'A 0.9500
C7' C8' 1.385(2)
C7' H7'A 0.9500
C8' C9' 1.3906(17)
C8' H8'A 0.9500
C9' H9'A 0.9500

loop_
_geom_hbond_atom_site_label_D
_geom_hbond_atom_site_label_H
_geom_hbond_atom_site_label_A
_geom_hbond_distance_DH
_geom_hbond_distance_HA
_geom_hbond_distance_DA
_geom_hbond_angle_DHA
_geom_hbond_site_symmetry_A
N3 H3A O1' 0.93 1.72 2.6229(12) 163.9 3_646
O3' H3'B O2' 0.84 1.88 2.7018(12) 163.9 2_577

loop_
_geom_torsion_atom_site_label_1
_geom_torsion_atom_site_label_2
_geom_torsion_atom_site_label_3
_geom_torsion_atom_site_label_4
_geom_torsion
C12B C1 C2 N3 59.19(11)
C1 C2 N3 C3A 178.05(9)
C1 C2 N3 C4 -57.59(11)
C3A N3 C4 C4A -179.62(9)
C2 N3 C4 C4A 55.34(11)
N3 C4 C4A C5 176.78(8)
N3 C4 C4A C12B -55.32(11)
C4 C4A C5 C6 -171.36(8)
C12B C4A C5 C6 60.87(11)
C4A C5 C6 C7 -58.24(12)
C5 C6 C7 O7 -122.73(13)
C5 C6 C7 C7A 54.01(13)
O8 C7A C7 O7 13.35(15)
C12B C7A C7 O7 128.74(12)
O8 C7A C7 C6 -163.46(9)
C12B C7A C7 C6 -48.06(12)
C12A C8 O8 C7A 17.36(12)
C9 C8 O8 C7A -163.26(10)
C7 C7A O8 C8 85.20(10)
C12B C7A O8 C8 -34.11(10)
O8 C8 C9 O9 2.25(16)
C12A C8 C9 O9 -178.43(10)
O8 C8 C9 C10 -178.43(10)
C12A C8 C9 C10 0.90(16)
C10 C9 O9 C9A -4.94(16)
C8 C9 O9 C9A 174.32(10)
O9 C9 C10 C11 177.03(10)
C8 C9 C10 C11 -2.22(16)
C9 C10 C11 C12 1.78(17)
C10 C11 C12 C12A 0.11(16)
O8 C8 C12A C12 -179.67(9)
C9 C8 C12A C12 0.94(17)
O8 C8 C12A C12B 6.87(12)
C9 C8 C12A C12B -172.52(10)
C11 C12 C12A C8 -1.43(16)
C11 C12 C12A C12B 169.79(11)
C8 C12A C12B C4A -146.43(9)
C12 C12A C12B C4A 41.50(16)
C8 C12A C12B C1 88.94(10)
C12 C12A C12B C1 -83.13(14)
C8 C12A C12B C7A -25.89(10)
C12 C12A C12B C7A 162.04(12)
C5 C4A C12B C12A 58.26(12)
C4 C4A C12B C12A -69.30(11)
C5 C4A C12B C1 -177.19(9)
C4 C4A C12B C1 55.26(11)
C5 C4A C12B C7A -55.40(11)
C4 C4A C12B C7A 177.05(8)
C2 C1 C12B C12A 74.95(11)
C2 C1 C12B C4A -57.18(11)
C2 C1 C12B C7A -179.25(8)
O8 C7A C12B C12A 36.54(10)
C7 C7A C12B C12A -81.03(9)
O8 C7A C12B C4A 164.10(8)
C7 C7A C12B C4A 46.53(11)
O8 C7A C12B C1 -75.83(10)
C7 C7A C12B C1 166.60(8)
O2' C2' C3' O3' -156.75(10)
O1' C2' C3' O3' 25.14(13)
O2' C2' C3' C4' 82.37(12)
O1' C2' C3' C4' -95.74(12)
O3' C3' C4' C9' -20.08(13)
C2' C3' C4' C9' 103.59(11)
O3' C3' C4' C5' 161.82(9)
C2' C3' C4' C5' -74.51(12)
C9' C4' C5' C6' -1.07(16)
C3' C4' C5' C6' 177.08(10)
C4' C5' C6' C7' 0.94(17)
C5' C6' C7' C8' -0.38(18)
C6' C7' C8' C9' -0.04(17)
C7' C8' C9' C4' -0.09(16)
C5' C4' C9' C8' 0.64(15)
C3' C4' C9' C8' -177.48(9)
